data_7720678
loop_
_publ_author_name
'Das, Anubhab'
'Mukhopadhyay, Sayantan'
'Rajput, Sagrika'
'Nembenna, Sharanappa'

_publ_section_title
;
 Catalytic hydroboration of &#x3b1;,&#x3b2;-unsaturated ketones using
 &#x3b2;-diketiminate magnesium hydride and mechanistic insights.
;
_journal_issue 15
_journal_name_full 'Dalton transactions (Cambridge, England : 2003)'
_journal_page_first 6056
_journal_page_last 6066
_journal_paper_doi 10.1039/d6dt00286b
_journal_volume 55
_journal_year 2026
_chemical_formula_moiety 'C70 H82.50 Mg2 N4 O2'
_chemical_formula_sum 'C70 H82.5 Mg2 N4 O2'
_chemical_formula_weight 1060.52
_chemical_name_common 'Magnesium alkoxide complex'
_chemical_name_systematic Intermediate_Int_1
_chemical_properties_physical Air-sensitive,Moisture-sensitive,Oxygen-sensitive
_space_group_crystal_system triclinic
_space_group_IT_number 2
_space_group_name_Hall '-P 1'
_space_group_name_H-M_alt 'P -1'
_atom_sites_solution_hydrogens geom
_atom_sites_solution_primary dual
_audit_creation_date 2025-10-11
_audit_creation_method
;
Olex2 1.5
(compiled 2024.02.16 svn.r378c4104 for OlexSys, GUI svn.r6928)
;
_audit_update_record
;
2025-10-13 deposited with the CCDC.	2026-03-10 downloaded from the CCDC.
;
_cell_angle_alpha 70.3430(10)
_cell_angle_beta 68.974(2)
_cell_angle_gamma 72.7130(10)
_cell_formula_units_Z 1
_cell_length_a 10.6672(2)
_cell_length_b 12.4690(2)
_cell_length_c 13.4602(2)
_cell_measurement_reflns_used 20387
_cell_measurement_temperature 99.99(10)
_cell_measurement_theta_max 75.0910
_cell_measurement_theta_min 3.6520
_cell_volume 1541.70(5)
_computing_cell_refinement 'CrysAlisPro 1.171.42.89a (Rigaku OD, 2023)'
_computing_data_collection 'CrysAlisPro 1.171.42.89a (Rigaku OD, 2023)'
_computing_data_reduction 'CrysAlisPro 1.171.42.89a (Rigaku OD, 2023)'
_computing_molecular_graphics 'Olex2 1.5 (Dolomanov et al., 2009)'
_computing_publication_material 'Olex2 1.5 (Dolomanov et al., 2009)'
_computing_structure_refinement 'SHELXL 2019/3 (Sheldrick, 2015)'
_computing_structure_solution 'SHELXT 2014/5 (Sheldrick, 2014)'
_diffrn_ambient_temperature 99.99(10)
_diffrn_detector_area_resol_mean 5.8140
_diffrn_detector_type 'Pilatus 200K'
_diffrn_measured_fraction_theta_full 0.999
_diffrn_measured_fraction_theta_max 0.981
_diffrn_measurement_details
;
List of Runs (angles in degrees, time in seconds):

  # Type    Start    End  Width  t~exp~   \w     \q     \k     \f   Frames
#--------------------------------------------------------------------------
  1  \w    -65.00  28.00   0.50    0.99    --  -38.50  82.00  44.00  186
  2  \w    -17.00  75.00   0.50    0.99    --   48.81 -82.00 -77.00  184
  3  \w    103.00 168.00   0.50    3.96    --  102.00  82.00  44.00  130
  4  \w     36.00 128.00   0.50    3.96    --  102.00 -82.00 -77.00  184
  5  \w    -44.00  31.00   0.50    0.99    --  -38.50  19.00  90.00  150
  6  \w    -44.00  31.00   0.50    0.99    --  -38.50  19.00  30.00  150
  7  \w   -101.00 -27.00   0.50    0.99    --  -38.50 -57.00 -90.00  148
  8  \w    -14.00  60.00   0.50    0.99    --   48.81 -57.00 120.00  148
  9  \w     37.00 112.00   0.50    0.99    --   48.81  57.00  60.00  150
 10  \w     28.00  98.00   0.50    0.99    --   48.81-125.00 -60.00  140
 11  \w     99.00 170.00   0.50    3.96    --  102.00  30.00 120.00  142
 12  \w     34.00 106.00   0.50    3.96    --  102.00 -94.00  90.00  144
 13  \w     98.00 167.00   0.50    3.96    --  102.00  45.00-150.00  138
 14  \w     34.00 106.00   0.50    3.96    --  102.00 -94.00-120.00  144
 15  \w     39.00 115.00   0.50    3.96    --  102.00 -61.00  60.00  152
 16  \w    103.00 167.00   0.50    3.96    --  102.00  77.00 -90.00  128
 17  \w     99.00 170.00   0.50    3.96    --  102.00  30.00   0.00  142
 18  \w     38.00 107.00   0.50    3.96    --  102.00 -45.00 -30.00  138
 19  \w     38.00 125.00   0.50    3.96    --  102.00 -77.00  90.00  174
 20  \w     39.00 115.00   0.50    3.96    --  102.00 -61.00 -30.00  152
 21  \w     98.00 167.00   0.50    3.96    --  102.00  45.00-120.00  138
 22  \w    103.00 167.00   0.50    3.96    --  102.00  77.00  30.00  128
 23  \w     38.00 107.00   0.50    3.96    --  102.00 -45.00  90.00  138
 24  \w     39.00 112.00   0.50    3.96    --  102.00-125.00   0.00  146
 25  \w     34.00 106.00   0.50    3.96    --  102.00 -94.00-180.00  144
 26  \w     98.00 167.00   0.50    3.96    --  102.00  45.00 -60.00  138
 27  \w     39.00 115.00   0.50    3.96    --  102.00 -61.00-120.00  152
 28  \w     34.00 106.00   0.50    3.96    --  102.00 -94.00-150.00  144
 29  \w     34.00 106.00   0.50    3.96    --  102.00 -94.00   0.00  144
 30  \w    103.00 167.00   0.50    3.96    --  102.00  77.00-180.00  128
 31  \w     34.00 106.00   0.50    3.96    --  102.00 -94.00 -30.00  144
 32  \w     98.00 167.00   0.50    3.96    --  102.00  45.00 -30.00  138
 33  \w     37.00 112.00   0.50    0.99    --   48.81  57.00 150.00  150
 34  \w     37.00 112.00   0.50    0.99    --   48.81  57.00-150.00  150
 35  \w     37.00 112.00   0.50    0.99    --   48.81  57.00 -30.00  150
 36  \w     37.00 112.00   0.50    0.99    --   48.81  57.00 -90.00  150
 37  \w     37.00 112.00   0.50    0.99    --   48.81  57.00   0.00  150
 38  \w     37.00 112.00   0.50    0.99    --   48.81  57.00-120.00  150
 39  \w     37.00 112.00   0.50    0.99    --   48.81  57.00  90.00  150
 40  \w     98.00 167.00   0.50    3.96    --  102.00  45.00 150.00  138
;
_diffrn_measurement_device 'four-circle diffractometer'
_diffrn_measurement_device_type 'SuperNova, Dual, Cu at home/near, Pilatus 200K'
_diffrn_measurement_method '\w scans'
_diffrn_radiation_type CuK\a
_diffrn_radiation_wavelength 1.54184
_diffrn_reflns_av_R_equivalents 0.0436
_diffrn_reflns_av_unetI/netI 0.0255
_diffrn_reflns_Laue_measured_fraction_full 0.999
_diffrn_reflns_Laue_measured_fraction_max 0.981
_diffrn_reflns_limit_h_max 13
_diffrn_reflns_limit_h_min -12
_diffrn_reflns_limit_k_max 15
_diffrn_reflns_limit_k_min -15
_diffrn_reflns_limit_l_max 16
_diffrn_reflns_limit_l_min -16
_diffrn_reflns_number 29965
_diffrn_reflns_point_group_measured_fraction_full 0.999
_diffrn_reflns_point_group_measured_fraction_max 0.981
_diffrn_reflns_theta_full 67.684
_diffrn_reflns_theta_max 75.256
_diffrn_reflns_theta_min 3.641
_exptl_absorpt_coefficient_mu 0.705
_exptl_absorpt_correction_T_max 1.00000
_exptl_absorpt_correction_T_min 0.79405
_exptl_absorpt_correction_type multi-scan
_exptl_absorpt_process_details
;
CrysAlisPro 1.171.42.89a (Rigaku Oxford Diffraction, 2023)
Empirical absorption correction using spherical harmonics,
implemented in SCALE3 ABSPACK scaling algorithm.
;
_exptl_crystal_colour 'metallic light colourless'
_exptl_crystal_colour_lustre metallic
_exptl_crystal_colour_modifier light
_exptl_crystal_colour_primary colourless
_exptl_crystal_density_diffrn 1.142
_exptl_crystal_description block
_exptl_crystal_F_000 570
_exptl_crystal_recrystallization_method 'Re-crystallisation from solvent: Benzene-d6'
_exptl_crystal_size_max 0.2
_exptl_crystal_size_mid 0.18
_exptl_crystal_size_min 0.17
_refine_diff_density_max 0.437
_refine_diff_density_min -0.316
_refine_diff_density_rms 0.054
_refine_ls_extinction_method none
_refine_ls_goodness_of_fit_ref 1.077
_refine_ls_hydrogen_treatment constr
_refine_ls_matrix_type full
_refine_ls_number_parameters 387
_refine_ls_number_reflns 6263
_refine_ls_number_restraints 0
_refine_ls_restrained_S_all 1.077
_refine_ls_R_factor_all 0.0502
_refine_ls_R_factor_gt 0.0481
_refine_ls_shift/su_max 0.000
_refine_ls_shift/su_mean 0.000
_refine_ls_structure_factor_coef Fsqd
_refine_ls_weighting_details 'w=1/[\s^2^(Fo^2^)+(0.0621P)^2^+0.9487P] where P=(Fo^2^+2Fc^2^)/3'
_refine_ls_weighting_scheme calc
_refine_ls_wR_factor_gt 0.1297
_refine_ls_wR_factor_ref 0.1313
_reflns_Friedel_coverage 0.000
_reflns_number_gt 5894
_reflns_number_total 6263
_reflns_threshold_expression 'I > 2\s(I)'
_cod_data_source_file d6dt00286b2.cif
_cod_data_source_block intermediate_int_1
_cod_depositor_comments 'Adding full bibliography for 7720678.cif.'
_cod_original_formula_sum 'C70 H82.50 Mg2 N4 O2'
_cod_database_code 7720678
_shelx_shelxl_version_number 2019/3
_shelx_space_group_comment
;
The symmetry employed for this shelxl refinement is uniquely defined
by the following loop, which should always be used as a source of
symmetry information in preference to the above space-group names.
They are only intended as comments.
;
_shelx_estimated_absorpt_t_max 0.890
_shelx_estimated_absorpt_t_min 0.872
_olex2_refinement_description
;
1. Fixed Uiso
 At 1.2 times of:
  All C(H) groups, All C(H,H) groups
 At 1.5 times of:
  All C(H,H,H) groups
2. Others
 Fixed Sof: C00Z(0.75) H00P(0.75) H00Q(0.75) C012(0.75) H01G(0.75) H01H(0.75)
 H01I(0.75) C10(0.25) H10A(0.25) H10B(0.25) H10C(0.25) C11(0.25) H11A(0.25)
 H11B(0.25) C4(0.75) H4A(0.75) H4B(0.75) H4C(0.75) C12(0.25)
3.a Ternary CH refined with riding coordinates:
 C1(H1)
3.b Secondary CH2 refined with riding coordinates:
 C00M(H00A,H00B), C00O(H00E,H00G), C00T(H00H,H00I), C00Z(H00P,H00Q), C11(H11A,
 H11B)
3.c Aromatic/amide H refined with riding coordinates:
 C5(H5), C00C(H00C), C00D(H00D), C00F(H00F), C00J(H00J), C00K(H00K),
 C00L(H00L), C00R(H00R), C00U(H00U), C00V(H00V), C00W(H00W), C00X(H00X)
3.d Idealised Me refined as rotating group:
 C9(H9A,H9B,H9C), C8(H8A,H8B,H8C), C00Y(H00M,H00N,H00O), C010(H01A,H01B,H01C),
 C011(H01D,H01E,H01F), C012(H01G,H01H,H01I), C10(H10A,H10B,H10C), C4(H4A,H4B,
 H4C)
;
_olex2_submission_special_instructions 'No special instructions were received'
_oxdiff_exptl_absorpt_empirical_details
;
Empirical correction (ABSPACK) includes:
- Absorption correction using spherical harmonics
- Frame scaling
;

loop_
_space_group_symop_operation_xyz
'x, y, z'
'-x, -y, -z'

loop_
_atom_site_label
_atom_site_type_symbol
_atom_site_fract_x
_atom_site_fract_y
_atom_site_fract_z
_atom_site_U_iso_or_equiv
_atom_site_adp_type
_atom_site_occupancy
_atom_site_site_symmetry_order
_atom_site_calc_flag
_atom_site_refinement_flags_posn
_atom_site_refinement_flags_adp
_atom_site_refinement_flags_occupancy
_atom_site_disorder_assembly
_atom_site_disorder_group
Mg1 Mg 0.47998(5) 0.45514(4) 0.62021(4) 0.01767(13) Uani 1 1 d . . . . .
O1 O 0.59283(10) 0.55218(9) 0.49266(8) 0.0211(2) Uani 1 1 d . . . . .
N2 N 0.35582(12) 0.51861(11) 0.75276(10) 0.0187(3) Uani 1 1 d . . . . .
N1 N 0.56760(12) 0.30889(11) 0.71920(10) 0.0189(3) Uani 1 1 d . . . . .
C7 C 0.31338(14) 0.44554(13) 0.85068(11) 0.0197(3) Uani 1 1 d . . . . .
C6 C 0.49434(15) 0.26534(13) 0.82133(12) 0.0200(3) Uani 1 1 d . . . . .
C007 C 0.72328(16) 0.15624(13) 0.62777(12) 0.0226(3) Uani 1 1 d . . . . .
C5 C 0.37214(15) 0.32729(13) 0.87864(11) 0.0206(3) Uani 1 1 d . . . . .
H5 H 0.322398 0.282584 0.945831 0.025 Uiso 1 1 calc R U . . .
C009 C 0.30773(15) 0.64079(13) 0.74314(11) 0.0204(3) Uani 1 1 d . . . . .
C00A C 0.70261(15) 0.24429(13) 0.67882(12) 0.0207(3) Uani 1 1 d . . . . .
C00B C 0.20367(15) 0.70354(13) 0.69295(12) 0.0217(3) Uani 1 1 d . . . . .
C00C C 0.16602(16) 0.82384(14) 0.68001(12) 0.0258(3) Uani 1 1 d . . . . .
H00C H 0.095127 0.867522 0.646787 0.031 Uiso 1 1 calc R U . . .
C00D C 0.96715(16) 0.12337(14) 0.60160(13) 0.0276(3) Uani 1 1 d . . . . .
H00D H 1.057196 0.080864 0.576540 0.033 Uiso 1 1 calc R U . . .
C9 C 0.19351(16) 0.49058(15) 0.93931(12) 0.0270(3) Uani 1 1 d . . . . .
H9A H 0.219932 0.544731 0.963044 0.040 Uiso 1 1 calc R U . . .
H9B H 0.167816 0.425203 1.002365 0.040 Uiso 1 1 calc R U . . .
H9C H 0.115359 0.530886 0.909740 0.040 Uiso 1 1 calc R U . . .
C00F C 0.85662(17) 0.09598(14) 0.59138(13) 0.0264(3) Uani 1 1 d . . . . .
H00F H 0.871988 0.034692 0.558799 0.032 Uiso 1 1 calc R U . . .
C00G C 0.81442(16) 0.27371(14) 0.68787(14) 0.0275(3) Uani 1 1 d . . . . .
C00H C 0.83609(16) 0.79184(15) 0.15672(13) 0.0259(3) Uani 1 1 d . . . . .
C00I C 0.37122(16) 0.69643(14) 0.78168(13) 0.0259(3) Uani 1 1 d . . . . .
C00J C 0.94636(17) 0.21253(16) 0.64825(15) 0.0304(4) Uani 1 1 d . . . . .
H00J H 1.022698 0.232449 0.653450 0.036 Uiso 1 1 calc R U . . .
C00K C 0.22961(17) 0.88026(14) 0.71445(13) 0.0278(3) Uani 1 1 d . . . . .
H00K H 0.204367 0.962272 0.703128 0.033 Uiso 1 1 calc R U . . .
C00L C 0.33132(17) 0.81633(15) 0.76605(14) 0.0293(4) Uani 1 1 d . . . . .
H00L H 0.373893 0.855284 0.790847 0.035 Uiso 1 1 calc R U . . .
C00M C 0.13090(17) 0.64485(14) 0.65445(14) 0.0271(3) Uani 1 1 d . . . . .
H00A H 0.166905 0.559965 0.673524 0.033 Uiso 1 1 calc R U . . .
H00B H 0.152372 0.672196 0.573223 0.033 Uiso 1 1 calc R U . . .
C3 C 0.79153(17) 0.72193(15) 0.26718(13) 0.0280(3) Uani 1 1 d . . . . .
C00O C 0.60459(18) 0.13148(16) 0.60853(15) 0.0320(4) Uani 1 1 d . . . . .
H00E H 0.519351 0.156475 0.663843 0.038 Uiso 1 1 calc R U . . .
H00G H 0.596348 0.179883 0.535019 0.038 Uiso 1 1 calc R U . . .
C1 C 0.70210(19) 0.60354(18) 0.47675(13) 0.0329(4) Uani 1 1 d . . . . .
H1 H 0.779264 0.538657 0.493864 0.040 Uiso 1 1 calc R U . A 1
C8 C 0.54161(18) 0.14203(14) 0.88345(14) 0.0301(4) Uani 1 1 d . . . . .
H8A H 0.528889 0.087266 0.851707 0.045 Uiso 1 1 calc R U . . .
H8B H 0.487693 0.129566 0.961130 0.045 Uiso 1 1 calc R U . . .
H8C H 0.638844 0.129486 0.877716 0.045 Uiso 1 1 calc R U . . .
C00R C 0.78174(18) 0.91037(16) 0.13053(15) 0.0334(4) Uani 1 1 d . . . . .
H00R H 0.717283 0.945439 0.186475 0.040 Uiso 1 1 calc R U . . .
C2 C 0.75173(18) 0.66670(17) 0.36027(14) 0.0316(4) Uani 1 1 d . . . . .
C00T C 0.47929(18) 0.62527(16) 0.84059(15) 0.0324(4) Uani 1 1 d . . . . .
H00H H 0.432229 0.584947 0.916220 0.039 Uiso 1 1 calc R U . . .
H00I H 0.538159 0.564823 0.802010 0.039 Uiso 1 1 calc R U . . .
C00U C 0.93305(17) 0.74173(16) 0.07392(14) 0.0310(4) Uani 1 1 d . . . . .
H00U H 0.972904 0.661236 0.091206 0.037 Uiso 1 1 calc R U . . .
C00V C 0.9710(2) 0.80928(18) -0.03312(15) 0.0379(4) Uani 1 1 d . . . . .
H00V H 1.035938 0.774687 -0.089216 0.045 Uiso 1 1 calc R U . . .
C00W C 0.8207(2) 0.97757(18) 0.02377(17) 0.0424(5) Uani 1 1 d . . . . .
H00W H 0.783333 1.058580 0.006636 0.051 Uiso 1 1 calc R U . . .
C00X C 0.9149(2) 0.92664(19) -0.05882(15) 0.0421(5) Uani 1 1 d . . . . .
H00X H 0.940323 0.972501 -0.132537 0.050 Uiso 1 1 calc R U . . .
C00Y C 0.5707(2) 0.69336(17) 0.84820(17) 0.0390(4) Uani 1 1 d . . . . .
H00M H 0.614505 0.737166 0.774185 0.058 Uiso 1 1 calc R U . . .
H00N H 0.641400 0.639455 0.881572 0.058 Uiso 1 1 calc R U . . .
H00O H 0.515360 0.747406 0.893737 0.058 Uiso 1 1 calc R U . . .
C00Z C 0.7963(3) 0.3754(3) 0.7323(3) 0.0239(6) Uani 0.75 1 d . . P B 1
H00P H 0.727418 0.440397 0.704111 0.029 Uiso 0.75 1 calc R U P B 1
H00Q H 0.884207 0.401978 0.704942 0.029 Uiso 0.75 1 calc R U P B 1
C010 C -0.0244(2) 0.6677(2) 0.70424(19) 0.0480(5) Uani 1 1 d . . . . .
H01A H -0.061807 0.751078 0.681674 0.072 Uiso 1 1 calc R U . . .
H01B H -0.046773 0.642000 0.784752 0.072 Uiso 1 1 calc R U . . .
H01C H -0.064361 0.624698 0.678270 0.072 Uiso 1 1 calc R U . . .
C011 C 0.6138(2) 0.0070(2) 0.6142(3) 0.0577(6) Uani 1 1 d . . . . .
H01D H 0.694397 -0.017694 0.556531 0.087 Uiso 1 1 calc R U . . .
H01E H 0.530980 -0.000145 0.603108 0.087 Uiso 1 1 calc R U . . .
H01F H 0.622018 -0.042327 0.686499 0.087 Uiso 1 1 calc R U . . .
C012 C 0.7505(3) 0.3451(3) 0.8574(3) 0.0320(6) Uani 0.75 1 d . . P B 1
H01G H 0.751137 0.410302 0.882175 0.048 Uiso 0.75 1 calc R U P B 1
H01H H 0.813254 0.275787 0.885969 0.048 Uiso 0.75 1 calc R U P B 1
H01I H 0.657506 0.329613 0.884689 0.048 Uiso 0.75 1 calc R U P B 1
C10 C 0.7637(10) 0.2879(11) 0.8965(8) 0.040(2) Uani 0.25 1 d . . P B 2
H10A H 0.828371 0.213625 0.908709 0.060 Uiso 0.25 1 calc R U P B 2
H10B H 0.669720 0.274432 0.927939 0.060 Uiso 0.25 1 calc R U P B 2
H10C H 0.775663 0.339504 0.932174 0.060 Uiso 0.25 1 calc R U P B 2
C11 C 0.7900(12) 0.3429(11) 0.7762(9) 0.032(2) Uani 0.25 1 d . . P B 2
H11A H 0.871500 0.377826 0.752931 0.038 Uiso 0.25 1 calc R U P B 2
H11B H 0.711644 0.408412 0.767349 0.038 Uiso 0.25 1 calc R U P B 2
C4 C 0.6716(2) 0.6796(2) 0.54969(17) 0.0275(4) Uani 0.75 1 d . . P C 1
H4A H 0.600571 0.747413 0.531946 0.041 Uiso 0.75 1 calc R U P C 1
H4B H 0.754983 0.705345 0.538897 0.041 Uiso 0.75 1 calc R U P C 1
H4C H 0.639187 0.636372 0.626612 0.041 Uiso 0.75 1 calc R U P C 1
C12 C 0.7996(10) 0.5635(9) 0.5279(8) 0.056(3) Uani 0.25 1 d . . P C 2

loop_
_atom_site_aniso_label
_atom_site_aniso_U_11
_atom_site_aniso_U_22
_atom_site_aniso_U_33
_atom_site_aniso_U_23
_atom_site_aniso_U_13
_atom_site_aniso_U_12
Mg1 0.0183(2) 0.0207(2) 0.0117(2) -0.00436(17) -0.00338(18) -0.00158(18)
O1 0.0204(5) 0.0269(5) 0.0157(5) -0.0050(4) -0.0037(4) -0.0068(4)
N2 0.0193(6) 0.0202(6) 0.0146(5) -0.0049(5) -0.0050(5) -0.0002(5)
N1 0.0178(6) 0.0216(6) 0.0159(6) -0.0057(5) -0.0046(5) -0.0012(5)
C7 0.0164(7) 0.0289(8) 0.0139(6) -0.0070(6) -0.0039(5) -0.0033(6)
C6 0.0225(7) 0.0217(7) 0.0170(7) -0.0026(5) -0.0090(6) -0.0048(6)
C007 0.0233(7) 0.0234(7) 0.0198(7) -0.0059(6) -0.0069(6) -0.0015(6)
C5 0.0208(7) 0.0264(7) 0.0130(6) -0.0014(5) -0.0050(5) -0.0065(6)
C009 0.0197(7) 0.0223(7) 0.0150(6) -0.0068(5) -0.0018(5) -0.0001(5)
C00A 0.0186(7) 0.0224(7) 0.0182(7) -0.0048(6) -0.0056(5) 0.0000(6)
C00B 0.0208(7) 0.0255(7) 0.0151(6) -0.0054(5) -0.0031(5) -0.0020(6)
C00C 0.0264(8) 0.0256(8) 0.0199(7) -0.0043(6) -0.0073(6) 0.0016(6)
C00D 0.0214(7) 0.0295(8) 0.0278(8) -0.0104(6) -0.0077(6) 0.0049(6)
C9 0.0225(8) 0.0355(9) 0.0175(7) -0.0083(6) -0.0017(6) -0.0013(6)
C00F 0.0283(8) 0.0260(8) 0.0238(7) -0.0113(6) -0.0084(6) 0.0026(6)
C00G 0.0226(8) 0.0296(8) 0.0328(8) -0.0149(7) -0.0081(6) -0.0006(6)
C00H 0.0237(7) 0.0357(9) 0.0212(7) -0.0054(6) -0.0067(6) -0.0121(6)
C00I 0.0245(8) 0.0278(8) 0.0250(8) -0.0098(6) -0.0073(6) -0.0009(6)
C00J 0.0201(8) 0.0359(9) 0.0379(9) -0.0154(7) -0.0098(7) -0.0008(6)
C00K 0.0310(8) 0.0227(8) 0.0255(8) -0.0072(6) -0.0061(7) -0.0006(6)
C00L 0.0293(8) 0.0285(8) 0.0332(9) -0.0127(7) -0.0105(7) -0.0029(7)
C00M 0.0267(8) 0.0272(8) 0.0284(8) -0.0078(6) -0.0131(7) 0.0004(6)
C3 0.0262(8) 0.0381(9) 0.0234(8) -0.0082(7) -0.0057(6) -0.0133(7)
C00O 0.0285(8) 0.0363(9) 0.0373(9) -0.0179(7) -0.0108(7) -0.0041(7)
C1 0.0343(9) 0.0506(11) 0.0197(8) -0.0042(7) -0.0082(7) -0.0219(8)
C8 0.0355(9) 0.0242(8) 0.0247(8) -0.0012(6) -0.0104(7) -0.0016(7)
C00R 0.0316(9) 0.0370(9) 0.0313(9) -0.0094(7) -0.0078(7) -0.0072(7)
C2 0.0318(9) 0.0463(10) 0.0232(8) -0.0076(7) -0.0069(7) -0.0201(8)
C00T 0.0325(9) 0.0322(9) 0.0362(9) -0.0118(7) -0.0163(7) -0.0003(7)
C00U 0.0269(8) 0.0364(9) 0.0268(8) -0.0071(7) -0.0023(7) -0.0102(7)
C00V 0.0343(9) 0.0522(11) 0.0244(8) -0.0088(8) -0.0002(7) -0.0163(8)
C00W 0.0424(11) 0.0371(10) 0.0414(10) 0.0035(8) -0.0185(9) -0.0067(8)
C00X 0.0413(10) 0.0559(12) 0.0234(8) 0.0056(8) -0.0101(8) -0.0191(9)
C00Y 0.0398(10) 0.0398(10) 0.0455(11) -0.0132(8) -0.0235(9) -0.0033(8)
C00Z 0.0218(11) 0.0275(18) 0.0250(18) -0.0105(12) -0.0084(13) -0.0023(11)
C010 0.0321(10) 0.0708(15) 0.0493(12) -0.0241(11) -0.0088(9) -0.0156(10)
C011 0.0409(11) 0.0456(12) 0.097(2) -0.0331(13) -0.0130(12) -0.0148(10)
C012 0.0341(13) 0.0414(17) 0.0268(17) -0.0139(13) -0.0136(12) -0.0049(13)
C10 0.039(5) 0.056(6) 0.034(5) -0.024(5) -0.007(4) -0.011(5)
C11 0.031(4) 0.034(6) 0.037(8) -0.012(5) -0.020(6) 0.001(4)
C4 0.0307(11) 0.0350(11) 0.0196(9) -0.0081(8) -0.0061(8) -0.0106(9)
C12 0.055(5) 0.071(6) 0.051(5) 0.013(4) -0.039(4) -0.030(5)

loop_
_atom_type_symbol
_atom_type_description
_atom_type_scat_dispersion_real
_atom_type_scat_dispersion_imag
_atom_type_scat_source
C C 0.0181 0.0091 'International Tables Vol C Tables 4.2.6.8 and 6.1.1.4'
H H 0.0000 0.0000 'International Tables Vol C Tables 4.2.6.8 and 6.1.1.4'
Mg Mg 0.1719 0.1771 'International Tables Vol C Tables 4.2.6.8 and 6.1.1.4'
N N 0.0311 0.0180 'International Tables Vol C Tables 4.2.6.8 and 6.1.1.4'
O O 0.0492 0.0322 'International Tables Vol C Tables 4.2.6.8 and 6.1.1.4'

loop_
_geom_angle_atom_site_label_1
_geom_angle_atom_site_label_2
_geom_angle_atom_site_label_3
_geom_angle
_geom_angle_site_symmetry_1
_geom_angle_site_symmetry_3
_geom_angle_publ_flag
O1 Mg1 Mg1 41.05(3) 2_666 2_666 ?
O1 Mg1 Mg1 41.42(3) . 2_666 ?
O1 Mg1 O1 82.47(5) . 2_666 ?
O1 Mg1 N2 120.48(5) . . ?
O1 Mg1 N2 121.86(5) 2_666 . ?
O1 Mg1 N1 122.46(5) 2_666 . ?
O1 Mg1 N1 121.25(5) . . ?
N2 Mg1 Mg1 133.49(4) . 2_666 ?
N2 Mg1 N1 91.92(5) . . ?
N1 Mg1 Mg1 134.57(4) . 2_666 ?
Mg1 O1 Mg1 97.53(5) . 2_666 ?
C1 O1 Mg1 128.01(9) . 2_666 ?
C1 O1 Mg1 134.17(9) . . ?
C7 N2 Mg1 120.08(10) . . ?
C7 N2 C009 118.05(12) . . ?
C009 N2 Mg1 121.83(9) . . ?
C6 N1 Mg1 119.92(10) . . ?
C6 N1 C00A 117.77(12) . . ?
C00A N1 Mg1 122.05(9) . . ?
N2 C7 C5 124.25(13) . . ?
N2 C7 C9 119.43(13) . . ?
C5 C7 C9 116.32(13) . . ?
N1 C6 C5 124.07(13) . . ?
N1 C6 C8 120.25(13) . . ?
C5 C6 C8 115.69(13) . . ?
C00A C007 C00O 120.78(14) . . ?
C00F C007 C00A 118.22(14) . . ?
C00F C007 C00O 120.94(14) . . ?
C7 C5 C6 129.09(13) . . ?
C7 C5 H5 115.5 . . ?
C6 C5 H5 115.5 . . ?
C00B C009 N2 120.60(13) . . ?
C00B C009 C00I 121.19(14) . . ?
C00I C009 N2 118.16(13) . . ?
C007 C00A N1 121.02(13) . . ?
C00G C00A N1 118.41(13) . . ?
C00G C00A C007 120.53(14) . . ?
C009 C00B C00M 122.01(14) . . ?
C00C C00B C009 118.25(14) . . ?
C00C C00B C00M 119.73(14) . . ?
C00B C00C H00C 119.3 . . ?
C00K C00C C00B 121.38(15) . . ?
C00K C00C H00C 119.3 . . ?
C00F C00D H00D 120.1 . . ?
C00J C00D H00D 120.1 . . ?
C00J C00D C00F 119.86(14) . . ?
C7 C9 H9A 109.5 . . ?
C7 C9 H9B 109.5 . . ?
C7 C9 H9C 109.5 . . ?
H9A C9 H9B 109.5 . . ?
H9A C9 H9C 109.5 . . ?
H9B C9 H9C 109.5 . . ?
C007 C00F H00F 119.3 . . ?
C00D C00F C007 121.48(15) . . ?
C00D C00F H00F 119.3 . . ?
C00A C00G C00Z 121.54(18) . . ?
C00A C00G C11 119.6(4) . . ?
C00J C00G C00A 119.18(15) . . ?
C00J C00G C00Z 119.14(18) . . ?
C00J C00G C11 118.0(4) . . ?
C00R C00H C3 120.13(15) . . ?
C00R C00H C00U 119.14(15) . . ?
C00U C00H C3 120.73(16) . . ?
C009 C00I C00T 120.03(14) . . ?
C00L C00I C009 118.49(15) . . ?
C00L C00I C00T 121.48(15) . . ?
C00D C00J C00G 120.66(15) . . ?
C00D C00J H00J 119.7 . . ?
C00G C00J H00J 119.7 . . ?
C00C C00K H00K 120.2 . . ?
C00C C00K C00L 119.69(15) . . ?
C00L C00K H00K 120.2 . . ?
C00I C00L C00K 120.96(16) . . ?
C00I C00L H00L 119.5 . . ?
C00K C00L H00L 119.5 . . ?
C00B C00M H00A 108.8 . . ?
C00B C00M H00B 108.8 . . ?
C00B C00M C010 113.82(14) . . ?
H00A C00M H00B 107.7 . . ?
C010 C00M H00A 108.8 . . ?
C010 C00M H00B 108.8 . . ?
C2 C3 C00H 177.9(2) . . ?
C007 C00O H00E 108.3 . . ?
C007 C00O H00G 108.3 . . ?
H00E C00O H00G 107.4 . . ?
C011 C00O C007 115.93(16) . . ?
C011 C00O H00E 108.3 . . ?
C011 C00O H00G 108.3 . . ?
O1 C1 H1 106.9 . . ?
O1 C1 C2 110.82(13) . . ?
O1 C1 C4 114.50(15) . . ?
C2 C1 H1 106.9 . . ?
C2 C1 C4 110.46(16) . . ?
C4 C1 H1 106.9 . . ?
C12 C1 O1 128.2(4) . . ?
C12 C1 C2 112.9(4) . . ?
C6 C8 H8A 109.5 . . ?
C6 C8 H8B 109.5 . . ?
C6 C8 H8C 109.5 . . ?
H8A C8 H8B 109.5 . . ?
H8A C8 H8C 109.5 . . ?
H8B C8 H8C 109.5 . . ?
C00H C00R H00R 119.7 . . ?
C00W C00R C00H 120.51(17) . . ?
C00W C00R H00R 119.7 . . ?
C3 C2 C1 177.26(19) . . ?
C00I C00T H00H 108.4 . . ?
C00I C00T H00I 108.4 . . ?
H00H C00T H00I 107.4 . . ?
C00Y C00T C00I 115.67(15) . . ?
C00Y C00T H00H 108.4 . . ?
C00Y C00T H00I 108.4 . . ?
C00H C00U H00U 119.9 . . ?
C00V C00U C00H 120.11(17) . . ?
C00V C00U H00U 119.9 . . ?
C00U C00V H00V 119.8 . . ?
C00X C00V C00U 120.39(17) . . ?
C00X C00V H00V 119.8 . . ?
C00R C00W H00W 120.0 . . ?
C00R C00W C00X 120.07(18) . . ?
C00X C00W H00W 120.0 . . ?
C00V C00X C00W 119.76(17) . . ?
C00V C00X H00X 120.1 . . ?
C00W C00X H00X 120.1 . . ?
C00T C00Y H00M 109.5 . . ?
C00T C00Y H00N 109.5 . . ?
C00T C00Y H00O 109.5 . . ?
H00M C00Y H00N 109.5 . . ?
H00M C00Y H00O 109.5 . . ?
H00N C00Y H00O 109.5 . . ?
C00G C00Z H00P 109.1 . . ?
C00G C00Z H00Q 109.1 . . ?
C00G C00Z C012 112.6(2) . . ?
H00P C00Z H00Q 107.8 . . ?
C012 C00Z H00P 109.1 . . ?
C012 C00Z H00Q 109.1 . . ?
C00M C010 H01A 109.5 . . ?
C00M C010 H01B 109.5 . . ?
C00M C010 H01C 109.5 . . ?
H01A C010 H01B 109.5 . . ?
H01A C010 H01C 109.5 . . ?
H01B C010 H01C 109.5 . . ?
C00O C011 H01D 109.5 . . ?
C00O C011 H01E 109.5 . . ?
C00O C011 H01F 109.5 . . ?
H01D C011 H01E 109.5 . . ?
H01D C011 H01F 109.5 . . ?
H01E C011 H01F 109.5 . . ?
C00Z C012 H01G 109.5 . . ?
C00Z C012 H01H 109.5 . . ?
C00Z C012 H01I 109.5 . . ?
H01G C012 H01H 109.5 . . ?
H01G C012 H01I 109.5 . . ?
H01H C012 H01I 109.5 . . ?
H10A C10 H10B 109.5 . . ?
H10A C10 H10C 109.5 . . ?
H10B C10 H10C 109.5 . . ?
C11 C10 H10A 109.5 . . ?
C11 C10 H10B 109.5 . . ?
C11 C10 H10C 109.5 . . ?
C00G C11 H11A 106.5 . . ?
C00G C11 H11B 106.5 . . ?
C10 C11 C00G 123.4(9) . . ?
C10 C11 H11A 106.5 . . ?
C10 C11 H11B 106.5 . . ?
H11A C11 H11B 106.5 . . ?
C1 C4 H4A 109.5 . . ?
C1 C4 H4B 109.5 . . ?
C1 C4 H4C 109.5 . . ?
H4A C4 H4B 109.5 . . ?
H4A C4 H4C 109.5 . . ?
H4B C4 H4C 109.5 . . ?

loop_
_geom_bond_atom_site_label_1
_geom_bond_atom_site_label_2
_geom_bond_distance
_geom_bond_site_symmetry_2
_geom_bond_publ_flag
Mg1 Mg1 2.9602(9) 2_666 ?
Mg1 O1 1.9753(11) 2_666 ?
Mg1 O1 1.9611(11) . ?
Mg1 N2 2.0481(12) . ?
Mg1 N1 2.0544(13) . ?
O1 C1 1.4096(19) . ?
N2 C7 1.3347(19) . ?
N2 C009 1.4323(19) . ?
N1 C6 1.3321(19) . ?
N1 C00A 1.4358(18) . ?
C7 C5 1.398(2) . ?
C7 C9 1.5175(19) . ?
C6 C5 1.404(2) . ?
C6 C8 1.515(2) . ?
C007 C00A 1.408(2) . ?
C007 C00F 1.393(2) . ?
C007 C00O 1.512(2) . ?
C5 H5 0.9500 . ?
C009 C00B 1.403(2) . ?
C009 C00I 1.408(2) . ?
C00A C00G 1.402(2) . ?
C00B C00C 1.399(2) . ?
C00B C00M 1.513(2) . ?
C00C H00C 0.9500 . ?
C00C C00K 1.378(2) . ?
C00D H00D 0.9500 . ?
C00D C00F 1.383(2) . ?
C00D C00J 1.379(2) . ?
C9 H9A 0.9800 . ?
C9 H9B 0.9800 . ?
C9 H9C 0.9800 . ?
C00F H00F 0.9500 . ?
C00G C00J 1.394(2) . ?
C00G C00Z 1.511(4) . ?
C00G C11 1.601(12) . ?
C00H C3 1.437(2) . ?
C00H C00R 1.390(3) . ?
C00H C00U 1.400(2) . ?
C00I C00L 1.391(2) . ?
C00I C00T 1.523(2) . ?
C00J H00J 0.9500 . ?
C00K H00K 0.9500 . ?
C00K C00L 1.396(2) . ?
C00L H00L 0.9500 . ?
C00M H00A 0.9900 . ?
C00M H00B 0.9900 . ?
C00M C010 1.525(3) . ?
C3 C2 1.198(2) . ?
C00O H00E 0.9900 . ?
C00O H00G 0.9900 . ?
C00O C011 1.504(3) . ?
C1 H1 1.0000 . ?
C1 C2 1.476(2) . ?
C1 C4 1.477(3) . ?
C1 C12 1.334(8) . ?
C8 H8A 0.9800 . ?
C8 H8B 0.9800 . ?
C8 H8C 0.9800 . ?
C00R H00R 0.9500 . ?
C00R C00W 1.381(3) . ?
C00T H00H 0.9900 . ?
C00T H00I 0.9900 . ?
C00T C00Y 1.518(3) . ?
C00U H00U 0.9500 . ?
C00U C00V 1.384(2) . ?
C00V H00V 0.9500 . ?
C00V C00X 1.381(3) . ?
C00W H00W 0.9500 . ?
C00W C00X 1.394(3) . ?
C00X H00X 0.9500 . ?
C00Y H00M 0.9800 . ?
C00Y H00N 0.9800 . ?
C00Y H00O 0.9800 . ?
C00Z H00P 0.9900 . ?
C00Z H00Q 0.9900 . ?
C00Z C012 1.519(4) . ?
C010 H01A 0.9800 . ?
C010 H01B 0.9800 . ?
C010 H01C 0.9800 . ?
C011 H01D 0.9800 . ?
C011 H01E 0.9800 . ?
C011 H01F 0.9800 . ?
C012 H01G 0.9800 . ?
C012 H01H 0.9800 . ?
C012 H01I 0.9800 . ?
C10 H10A 0.9800 . ?
C10 H10B 0.9800 . ?
C10 H10C 0.9800 . ?
C10 C11 1.488(14) . ?
C11 H11A 0.9900 . ?
C11 H11B 0.9900 . ?
C4 H4A 0.9800 . ?
C4 H4B 0.9800 . ?
C4 H4C 0.9800 . ?

loop_
_geom_torsion_atom_site_label_1
_geom_torsion_atom_site_label_2
_geom_torsion_atom_site_label_3
_geom_torsion_atom_site_label_4
_geom_torsion
_geom_torsion_site_symmetry_1
_geom_torsion_site_symmetry_2
_geom_torsion_site_symmetry_3
_geom_torsion_site_symmetry_4
_geom_torsion_publ_flag
Mg1 O1 C1 C2 6.3(2) 2_666 . . . ?
Mg1 O1 C1 C2 178.66(11) . . . . ?
Mg1 O1 C1 C4 132.07(14) 2_666 . . . ?
Mg1 O1 C1 C4 -55.6(2) . . . . ?
Mg1 O1 C1 C12 -139.6(7) 2_666 . . . ?
Mg1 O1 C1 C12 32.7(7) . . . . ?
Mg1 N2 C7 C5 16.06(19) . . . . ?
Mg1 N2 C7 C9 -163.70(11) . . . . ?
Mg1 N2 C009 C00B 74.65(16) . . . . ?
Mg1 N2 C009 C00I -103.04(14) . . . . ?
Mg1 N1 C6 C5 -17.49(19) . . . . ?
Mg1 N1 C6 C8 162.87(11) . . . . ?
Mg1 N1 C00A C007 -86.77(16) . . . . ?
Mg1 N1 C00A C00G 90.99(15) . . . . ?
N2 C7 C5 C6 10.7(3) . . . . ?
N2 C009 C00B C00C -176.38(13) . . . . ?
N2 C009 C00B C00M 4.5(2) . . . . ?
N2 C009 C00I C00L 175.81(14) . . . . ?
N2 C009 C00I C00T -5.1(2) . . . . ?
N1 C6 C5 C7 -9.8(3) . . . . ?
N1 C00A C00G C00J -179.47(15) . . . . ?
N1 C00A C00G C00Z -3.7(3) . . . . ?
N1 C00A C00G C11 21.2(5) . . . . ?
C7 N2 C009 C00B -102.95(16) . . . . ?
C7 N2 C009 C00I 79.36(17) . . . . ?
C6 N1 C00A C007 87.26(17) . . . . ?
C6 N1 C00A C00G -94.98(17) . . . . ?
C007 C00A C00G C00J -1.7(2) . . . . ?
C007 C00A C00G C00Z 174.04(19) . . . . ?
C007 C00A C00G C11 -161.1(5) . . . . ?
C009 N2 C7 C5 -166.29(14) . . . . ?
C009 N2 C7 C9 13.9(2) . . . . ?
C009 C00B C00C C00K 0.6(2) . . . . ?
C009 C00B C00M C010 123.60(17) . . . . ?
C009 C00I C00L C00K 0.7(2) . . . . ?
C009 C00I C00T C00Y 162.36(16) . . . . ?
C00A N1 C6 C5 168.35(14) . . . . ?
C00A N1 C6 C8 -11.3(2) . . . . ?
C00A C007 C00F C00D -1.9(2) . . . . ?
C00A C007 C00O C011 -147.51(18) . . . . ?
C00A C00G C00J C00D -0.6(3) . . . . ?
C00A C00G C00Z C012 81.8(3) . . . . ?
C00A C00G C11 C10 75.5(10) . . . . ?
C00B C009 C00I C00L -1.9(2) . . . . ?
C00B C009 C00I C00T 177.18(14) . . . . ?
C00B C00C C00K C00L -1.7(2) . . . . ?
C00C C00B C00M C010 -55.5(2) . . . . ?
C00C C00K C00L C00I 1.1(3) . . . . ?
C9 C7 C5 C6 -169.56(15) . . . . ?
C00F C007 C00A N1 -179.36(13) . . . . ?
C00F C007 C00A C00G 2.9(2) . . . . ?
C00F C007 C00O C011 35.2(2) . . . . ?
C00F C00D C00J C00G 1.6(3) . . . . ?
C00H C00R C00W C00X 0.2(3) . . . . ?
C00H C00U C00V C00X 0.8(3) . . . . ?
C00I C009 C00B C00C 1.2(2) . . . . ?
C00I C009 C00B C00M -177.91(14) . . . . ?
C00J C00D C00F C007 -0.3(3) . . . . ?
C00J C00G C00Z C012 -102.5(3) . . . . ?
C00J C00G C11 C10 -84.1(10) . . . . ?
C00L C00I C00T C00Y -18.6(2) . . . . ?
C00M C00B C00C C00K 179.75(15) . . . . ?
C3 C00H C00R C00W -177.91(17) . . . . ?
C3 C00H C00U C00V 177.39(16) . . . . ?
C00O C007 C00A N1 3.3(2) . . . . ?
C00O C007 C00A C00G -174.43(15) . . . . ?
C00O C007 C00F C00D 175.42(15) . . . . ?
C8 C6 C5 C7 169.87(15) . . . . ?
C00R C00H C00U C00V -1.8(3) . . . . ?
C00R C00W C00X C00V -1.3(3) . . . . ?
C00T C00I C00L C00K -178.33(16) . . . . ?
C00U C00H C00R C00W 1.3(3) . . . . ?
C00U C00V C00X C00W 0.7(3) . . . . ?
C00Z C00G C00J C00D -176.4(2) . . . . ?
C11 C00G C00J C00D 159.1(5) . . . . ?
